data_4512912
loop_
_publ_author_name
'Thomas, Sajesh P.'
'Veccham, Srimukh Prasad K. P.'
'Farrugia, Louis J.'
'Guru Row, T. N.'

_publ_contact_author
;
 Prof. T. N. Guru Row
 Solid State and Structural Chemistry Unit
 Indian Institute of Science
 Bangalore, 560 012
 India
;
_publ_section_title
;
 &#x201C;Conformational Simulation&#x201D; of Sulfamethizole by Molecular
 Complexation and Insights from Charge Density Analysis: Role of
 Intramolecular S&#x00B7;&#x00B7;&#x00B7;O Chalcogen Bonding
;
_journal_issue 5
_journal_name_full 'Crystal Growth &amp; Design'
_journal_page_first 2110
_journal_paper_doi 10.1021/cg5016687
_journal_volume 15
_journal_year 2015
_chemical_compound_source 'see text'
_chemical_formula_moiety '2(C9 H11 N4 O2 S2), O4 S'
_chemical_formula_sum 'C18 H22 N8 O8 S5'
_chemical_formula_weight 638.79
_chemical_name_common sulphamethizole
_space_group_IT_number 2
_symmetry_cell_setting triclinic
_symmetry_Int_Tables_number 2
_symmetry_space_group_name_Hall '-P 1'
_symmetry_space_group_name_H-M 'P -1'
_audit_conform_dict_location ftp://ftp.iucr.org/pub/cif_core.dic
_audit_conform_dict_name cif_core.dic
_audit_conform_dict_version 2.3
_audit_creation_date '07-Oct-10 T11:55:43-00:00'
_audit_creation_method 'XD routine XDCIF'
_cell_angle_alpha 81.4790(10)
_cell_angle_beta 82.2630(10)
_cell_angle_gamma 79.1580(10)
_cell_formula_units_Z 2
_cell_length_a 5.69640(10)
_cell_length_b 14.2090(2)
_cell_length_c 15.9716(2)
_cell_measurement_reflns_used 78902
_cell_measurement_temperature 105(2)
_cell_measurement_theta_max 55.5633
_cell_measurement_theta_min 2.5895
_cell_volume 1248.05(3)
_computing_cell_refinement
;
CrysAlisPro, Agilent Technologies,
Version 1.171.36.28 (release 01-02-2013 CrysAlis171 .NET)
(compiled Feb  1 2013,16:14:44)
;
_computing_data_collection
;
CrysAlisPro, Agilent Technologies,
Version 1.171.36.28 (release 01-02-2013 CrysAlis171 .NET)
(compiled Feb  1 2013,16:14:44)
;
_computing_data_reduction
;
CrysAlisPro, Agilent Technologies,
Version 1.171.36.28 (release 01-02-2013 CrysAlis171 .NET)
(compiled Feb  1 2013,16:14:44)
;
_computing_molecular_graphics 'Volkov et al, (2006)'
_computing_publication_material 'Volkov et al, (2006)'
_computing_structure_refinement 'Volkov et al, (2006)'
_computing_structure_solution 'SHELXS-97 (Sheldrick, 2008)'
_diffrn_ambient_temperature 105(2)
_diffrn_detector_area_resol_mean 8.0419
_diffrn_measured_fraction_theta_full 0.999
_diffrn_measured_fraction_theta_max 0.996
_diffrn_measurement_details
;
  1 omega  -57.00   36.00   1.0000    7.0000
omega____ theta____ kappa____ phi______ frames
    -      -33.5257   37.0000    0.0000 93

  2 omega  -37.00  -10.00   1.0000    8.0000
omega____ theta____ kappa____ phi______ frames
    -      -40.0000  -80.0000 -167.2414 27

  3 omega  -74.00  -24.00   1.0000   25.0000
omega____ theta____ kappa____ phi______ frames
    -      -64.0000   80.0000   44.3922 50

  4 omega   57.00   83.00   1.0000   35.0000
omega____ theta____ kappa____ phi______ frames
    -       81.4792  -78.0000   45.9013 26

  5 omega   11.00   36.00   1.0000   35.0000
omega____ theta____ kappa____ phi______ frames
    -       81.4792  -78.0000   45.9013 25

  6 omega   28.00   93.00   1.0000   35.0000
omega____ theta____ kappa____ phi______ frames
    -       81.4792  -80.0000  -82.9389 65

  7 omega -106.00  -10.00   1.0000    7.0000
omega____ theta____ kappa____ phi______ frames
    -      -33.5257  -37.0000 -180.0000 96

  8 omega   83.00  108.00   1.0000   35.0000
omega____ theta____ kappa____ phi______ frames
    -       81.4792  -80.0000   85.3944 25

  9 omega   68.00   94.00   1.0000   35.0000
omega____ theta____ kappa____ phi______ frames
    -       81.4792  -80.0000 -118.6784 26

 10 omega   62.00   88.00   1.0000   35.0000
omega____ theta____ kappa____ phi______ frames
    -       81.4792  -80.0000  112.8793 26

 11 omega   52.00  153.00   1.0000   35.0000
omega____ theta____ kappa____ phi______ frames
    -       81.4792   30.0000  -60.0000 101

 12 omega   52.00  154.00   1.0000   35.0000
omega____ theta____ kappa____ phi______ frames
    -       81.4792   30.0000   30.0000 102

 13 omega  -29.00   55.00   1.0000    7.0000
omega____ theta____ kappa____ phi______ frames
    -       33.5257  -57.0000   60.0000 84

 14 omega   11.00  113.00   1.0000   35.0000
omega____ theta____ kappa____ phi______ frames
    -       81.4792  -80.0000  152.5159 102

 15 omega   70.00   95.00   1.0000   35.0000
omega____ theta____ kappa____ phi______ frames
    -       81.4792  -80.0000   68.1455 25

 16 omega   13.00   69.00   1.0000   35.0000
omega____ theta____ kappa____ phi______ frames
    -       81.4792  -30.0000  120.0000 56

 17 omega   11.00   41.00   1.0000   35.0000
omega____ theta____ kappa____ phi______ frames
    -       81.4792  -80.0000   68.1455 30

 18 omega   28.00   69.00   1.0000   35.0000
omega____ theta____ kappa____ phi______ frames
    -       81.4792  -30.0000   30.0000 41

 19 omega   16.00   46.00   1.0000   15.0000
omega____ theta____ kappa____ phi______ frames
    -       48.0000   80.0000  -69.5818 30

 20 omega   38.00   65.00   1.0000   35.0000
omega____ theta____ kappa____ phi______ frames
    -       81.4792  -30.0000 -120.0000 27

 21 omega   76.00  102.00   1.0000   35.0000
omega____ theta____ kappa____ phi______ frames
    -       81.4792  -80.0000 -162.8627 26

 22 omega   69.00   97.00   1.0000   35.0000
omega____ theta____ kappa____ phi______ frames
    -       81.4792   45.0000 -120.0000 28

 23 omega  111.00  137.00   1.0000   35.0000
omega____ theta____ kappa____ phi______ frames
    -       81.4792   45.0000 -120.0000 26

 24 omega   65.00  103.00   1.0000   35.0000
omega____ theta____ kappa____ phi______ frames
    -       81.4792   61.0000  120.0000 38

 25 omega  124.00  149.00   1.0000   35.0000
omega____ theta____ kappa____ phi______ frames
    -       81.4792   61.0000  120.0000 25

 26 omega   32.00  112.00   1.0000   35.0000
omega____ theta____ kappa____ phi______ frames
    -       81.4792  -80.0000  -10.4752 80

 27 omega   16.00   46.00   1.0000   15.0000
omega____ theta____ kappa____ phi______ frames
    -       48.0000   80.0000   -4.7575 30

 28 omega   12.00   46.00   1.0000   13.0000
omega____ theta____ kappa____ phi______ frames
    -       44.0000   80.0000   73.5285 34

 29 omega   16.00   46.00   1.0000   15.0000
omega____ theta____ kappa____ phi______ frames
    -       48.0000   80.0000 -166.5850 30

 30 omega   17.00   49.00   1.0000   15.0000
omega____ theta____ kappa____ phi______ frames
    -       48.0000   78.0000  122.3600 32

 31 omega  -49.00  -21.00   1.0000   17.0000
omega____ theta____ kappa____ phi______ frames
    -      -52.0000  -78.0000  147.5752 28

 32 omega -126.00  -26.00   1.0000   20.0000
omega____ theta____ kappa____ phi______ frames
    -      -56.0000  -77.0000   14.0273 100

 33 omega -126.00  -28.00   1.0000   20.0000
omega____ theta____ kappa____ phi______ frames
    -      -56.0000  -74.0000  -60.4476 98

 34 omega -134.00  -35.00   1.0000   25.0000
omega____ theta____ kappa____ phi______ frames
    -      -64.0000  -76.0000 -128.8003 99

 35 omega -134.00  -34.00   1.0000   25.0000
omega____ theta____ kappa____ phi______ frames
    -      -64.0000  -77.0000  120.0000 100

 36 omega  -77.00    7.00   1.0000   25.0000
omega____ theta____ kappa____ phi______ frames
    -      -64.0000   45.0000  -90.0000 84

 37 omega   10.00   77.00   1.0000   35.0000
omega____ theta____ kappa____ phi______ frames
    -       81.4792  -45.0000 -180.0000 67

 38 omega   51.00  152.00   1.0000   35.0000
omega____ theta____ kappa____ phi______ frames
    -       81.4792   77.0000   60.0000 101

 39 omega   51.00  152.00   1.0000   35.0000
omega____ theta____ kappa____ phi______ frames
    -       81.4792   77.0000  -90.0000 101

 40 omega   11.00  112.00   1.0000   35.0000
omega____ theta____ kappa____ phi______ frames
    -       81.4792  -77.0000    0.0000 101

 41 omega  -35.00   55.00   1.0000    7.0000
omega____ theta____ kappa____ phi______ frames
    -       33.5257  -57.0000  150.0000 90

 42 omega   60.00  149.00   1.0000   35.0000
omega____ theta____ kappa____ phi______ frames
    -       81.4792   61.0000 -180.0000 89

 43 omega   51.00  152.00   1.0000   35.0000
omega____ theta____ kappa____ phi______ frames
    -       81.4792   77.0000 -150.0000 101

 44 omega   51.00  152.00   1.0000   35.0000
omega____ theta____ kappa____ phi______ frames
    -       81.4792   77.0000  -60.0000 101

 45 omega   51.00  152.00   1.0000   35.0000
omega____ theta____ kappa____ phi______ frames
    -       81.4792   77.0000    0.0000 101

 46 omega   51.00  152.00   1.0000   35.0000
omega____ theta____ kappa____ phi______ frames
    -       81.4792   77.0000  120.0000 101

 47 omega    5.00   49.00   1.0000    8.0000
omega____ theta____ kappa____ phi______ frames
    -       36.0000   78.0000 -117.5087 44

 48 omega  -46.00   -8.00   1.0000    8.0000
omega____ theta____ kappa____ phi______ frames
    -      -40.0000  -80.0000  107.9778 38

 49 omega  -46.00   -8.00   1.0000    8.0000
omega____ theta____ kappa____ phi______ frames
    -      -40.0000  -80.0000   21.1740 38

 50 omega   16.00   46.00   1.0000    8.0000
omega____ theta____ kappa____ phi______ frames
    -       48.0000   80.0000 -116.0533 30

 51 omega -130.00  -30.00   1.0000   25.0000
omega____ theta____ kappa____ phi______ frames
    -      -60.0000  -77.0000   60.6581 100

 52 omega -134.00  -34.00   1.0000   25.0000
omega____ theta____ kappa____ phi______ frames
    -      -64.0000  -77.0000  -90.0000 100

 53 omega -134.00  -34.00   1.0000   25.0000
omega____ theta____ kappa____ phi______ frames
    -      -64.0000  -77.0000    0.0000 100

 54 omega -134.00  -34.00   1.0000   25.0000
omega____ theta____ kappa____ phi______ frames
    -      -64.0000  -77.0000 -180.0000 100

 55 omega -134.00  -34.00   1.0000   25.0000
omega____ theta____ kappa____ phi______ frames
    -      -64.0000  -77.0000  -30.0000 100

 56 omega -134.00  -34.00   1.0000   25.0000
omega____ theta____ kappa____ phi______ frames
    -      -64.0000  -77.0000 -150.0000 100

 57 omega   51.00  152.00   1.0000   35.0000
omega____ theta____ kappa____ phi______ frames
    -       81.4792   77.0000   90.0000 101

 58 omega   51.00  152.00   1.0000   35.0000
omega____ theta____ kappa____ phi______ frames
    -       81.4792   77.0000  150.0000 101

 59 omega -106.00   -8.00   1.0000    7.0000
omega____ theta____ kappa____ phi______ frames
    -      -33.5257  -37.0000   60.0000 98

 60 omega   11.00  113.00   1.0000   35.0000
omega____ theta____ kappa____ phi______ frames
    -       81.4792  -80.0000  152.5159 102

 61 omega  -46.00  -16.00   1.0000   15.0000
omega____ theta____ kappa____ phi______ frames
    -      -48.0000  -80.0000 -111.5917 30

 62 omega   51.00  152.00   1.0000   35.0000
omega____ theta____ kappa____ phi______ frames
    -       81.4792   77.0000  -30.0000 101

 63 omega   10.00   77.00   1.0000   35.0000
omega____ theta____ kappa____ phi______ frames
    -       81.4792  -45.0000   60.0000 67

 64 omega   13.00  102.00   1.0000    7.0000
omega____ theta____ kappa____ phi______ frames
    -       33.5257   57.0000  -60.0000 89

 65 omega   51.00  152.00   1.0000   35.0000
omega____ theta____ kappa____ phi______ frames
    -       81.4792   77.0000 -120.0000 101

 66 omega   51.00  152.00   1.0000   35.0000
omega____ theta____ kappa____ phi______ frames
    -       81.4792   77.0000 -180.0000 101

 67 omega   11.00  112.00   1.0000   35.0000
omega____ theta____ kappa____ phi______ frames
    -       81.4792  -77.0000  -60.0000 101

 68 omega   51.00  152.00   1.0000   35.0000
omega____ theta____ kappa____ phi______ frames
    -       81.4792   77.0000   30.0000 101

 69 omega   17.00   49.00   1.0000   15.0000
omega____ theta____ kappa____ phi______ frames
    -       48.0000   78.0000  -15.5658 32

 70 omega   17.00   49.00   1.0000   15.0000
omega____ theta____ kappa____ phi______ frames
    -       48.0000   78.0000  156.6158 32

 71 omega -134.00  -69.00   1.0000   25.0000
omega____ theta____ kappa____ phi______ frames
    -      -64.0000  -77.0000   30.0000 65

 72 omega -134.00  -34.00   1.0000   25.0000
omega____ theta____ kappa____ phi______ frames
    -      -64.0000  -77.0000   90.0000 100

 73 omega  -10.00   70.00   1.0000    5.0000
omega____ theta____ kappa____ phi______ frames
    -       10.0000   57.0000    0.0000 80

;
_diffrn_measurement_device_type 'Xcalibur, Eos, Nova'
_diffrn_measurement_method '\w scans'
_diffrn_orient_matrix_UB_11 0.0094480000
_diffrn_orient_matrix_UB_12 -0.0507396000
_diffrn_orient_matrix_UB_13 0.0018339000
_diffrn_orient_matrix_UB_21 -0.0240058000
_diffrn_orient_matrix_UB_22 -0.0039730000
_diffrn_orient_matrix_UB_23 0.0450107000
_diffrn_orient_matrix_UB_31 -0.1249178000
_diffrn_orient_matrix_UB_32 0.0059035000
_diffrn_orient_matrix_UB_33 -0.0034410000
_diffrn_radiation_monochromator mirror
_diffrn_radiation_probe x-ray
_diffrn_radiation_source 'Mova (Mo) X-ray Source'
_diffrn_radiation_type MoK\a
_diffrn_radiation_wavelength 0.71073
_diffrn_reflns_av_R_equivalents 0.0588
_diffrn_reflns_av_sigmaI/netI 0.0771
_diffrn_reflns_limit_h_max 12
_diffrn_reflns_limit_h_min -13
_diffrn_reflns_limit_k_max 33
_diffrn_reflns_limit_k_min -33
_diffrn_reflns_limit_l_max 37
_diffrn_reflns_limit_l_min -37
_diffrn_reflns_number 302886
_diffrn_reflns_theta_full 25.24
_diffrn_reflns_theta_max 50.14
_diffrn_reflns_theta_min 2.60
_diffrn_standards_number 0
_exptl_absorpt_coefficient_mu 0.528
_exptl_absorpt_correction_T_max 1.300
_exptl_absorpt_correction_T_min 1.015
_exptl_absorpt_correction_type gaussian
_exptl_absorpt_process_details
;
CrysAlisPro, Agilent Technologies,
Version 1.171.36.20 (release 27-06-2012 CrysAlis171 .NET)
(compiled Jul 11 2012,15:38:31)
Numerical absorption correction based on gaussian integration over
            a multifaceted crystal model
;
_exptl_crystal_colour colourless
_exptl_crystal_density_diffrn 1.700
_exptl_crystal_density_method 'Not Measured'
_exptl_crystal_description block
_exptl_crystal_F_000 660
_exptl_crystal_size_max 0.3172
_exptl_crystal_size_mid 0.1241
_exptl_crystal_size_min 0.1036
_refine_diff_density_max 0.23
_refine_diff_density_min -0.21
_refine_ls_extinction_method none
_refine_ls_goodness_of_fit_ref 1.026
_refine_ls_hydrogen_treatment constr
_refine_ls_matrix_type full
_refine_ls_number_parameters 736
_refine_ls_number_reflns 22565
_refine_ls_number_restraints 0
_refine_ls_R_factor_all 0.031
_refine_ls_R_factor_gt 0.023
_refine_ls_shift/su_max 0
_refine_ls_structure_factor_coef F
_refine_ls_weighting_details 'calc w1 = 1/[s^2^(Fo)]'
_refine_ls_weighting_scheme calc
_refine_ls_wR_factor_ref 0.024
_reflns_number_gt 22565
_reflns_number_total 26248
_reflns_threshold_expression I>3\s(I)
_cod_data_source_file cg5016687_si_002.cif
_cod_data_source_block saj
_cod_depositor_comments 'Adding full bibliography for 4512912--4513016.cif.'
_cod_database_code 4512912

loop_
_space_group_symop_id
_space_group_symop_operation_xyz
1 +X,+Y,+Z
2 -X,-Y,-Z

loop_
_atom_local_axes_atom_label
_atom_local_axes_atom0
_atom_local_axes_ax1
_atom_local_axes_atom1
_atom_local_axes_atom2
_atom_local_axes_ax2
S(1) C(2) X S(1) C(3) Y
S(2) N(3) X S(2) C(4) Y
S(3) C(11) X S(3) C(12) Y
S(4) N(7) X S(4) C(13) Y
S(5) O(8) X S(5) O(5) Y
O(1) S(2) Z O(1) O(2) Y
O(2) S(2) Z O(2) O(1) Y
O(3) S(4) Z O(3) O(4) Y
O(4) S(4) Z O(4) O(3) Y
O(5) S(5) Z O(5) O(8) Y
O(6) S(5) Z O(6) O(5) Y
O(7) S(5) Z O(7) O(8) Y
O(8) S(5) Z O(8) O(7) Y
N(1) C(2) X N(1) N(2) Y
N(2) N(1) X N(2) C(3) Y
N(3) C(3) X N(3) S(2) Y
N(4) C(7) Z N(4) C(6) Y
N(5) C(11) X N(5) N(6) Y
N(6) N(5) X N(6) C(12) Y
N(7) C(12) X N(7) S(4) Y
N(8) C(16) Z N(8) C(15) Y
C(1) C(2) Z C(1) S(1) Y
C(2) N(1) X C(2) S(1) Y
C(3) N(2) X C(3) S(1) Y
C(4) C(5) X C(4) C(9) Y
C(5) C(6) X C(5) C(4) Y
C(6) C(7) X C(6) C(5) Y
C(7) C(8) X C(7) C(6) Y
C(8) C(9) X C(8) C(7) Y
C(9) C(4) X C(9) C(8) Y
C(10) C(11) Z C(10) S(3) Y
C(11) N(5) X C(11) S(3) Y
C(12) N(6) X C(12) S(3) Y
C(13) C(14) X C(13) C(18) Y
C(14) C(15) X C(14) C(13) Y
C(15) C(16) X C(15) C(14) Y
C(16) C(17) X C(16) C(15) Y
C(17) C(18) X C(17) C(16) Y
C(18) C(13) X C(18) C(17) Y
H(5) C(5) Z H(5) C(6) Y
H(6A) C(6) Z H(6A) C(5) Y
H(8) C(8) Z H(8) C(7) Y
H(9) C(9) Z H(9) C(4) Y
H(14) C(14) Z H(14) C(15) Y
H(15) C(15) Z H(15) C(14) Y
H(17) C(17) Z H(17) C(16) Y
H(18) C(18) Z H(18) C(13) Y
H(1A) C(1) Z H(1A) H(1C) Y
H(1B) C(1) Z H(1B) H(1A) Y
H(1C) C(1) Z H(1C) H(1A) Y
H(2) N(2) Z H(2) N(1) Y
H(4A) N(4) Z H(4A) H(4B) Y
H(4B) N(4) Z H(4B) H(4A) Y
H(4C) N(4) Z H(4C) H(4B) Y
H(6) N(6) Z H(6) O(6) Y
H(8A) N(8) Z H(8A) H(8B) Y
H(8B) N(8) Z H(8B) H(8C) Y
H(8C) N(8) Z H(8C) H(8B) Y
H(10A) C(10) Z H(10A) H(10C) Y
H(10B) C(10) Z H(10B) H(10C) Y
H(10C) C(10) Z H(10C) H(10B) Y

loop_
_atom_rho_multipole_atom_label
_atom_rho_multipole_coeff_Pv
_atom_rho_multipole_coeff_P00
_atom_rho_multipole_coeff_P11
_atom_rho_multipole_coeff_P1-1
_atom_rho_multipole_coeff_P10
_atom_rho_multipole_coeff_P20
_atom_rho_multipole_coeff_P21
_atom_rho_multipole_coeff_P2-1
_atom_rho_multipole_coeff_P22
_atom_rho_multipole_coeff_P2-2
_atom_rho_multipole_coeff_P30
_atom_rho_multipole_coeff_P31
_atom_rho_multipole_coeff_P3-1
_atom_rho_multipole_coeff_P32
_atom_rho_multipole_coeff_P3-2
_atom_rho_multipole_coeff_P33
_atom_rho_multipole_coeff_P3-3
_atom_rho_multipole_coeff_P40
_atom_rho_multipole_coeff_P41
_atom_rho_multipole_coeff_P4-1
_atom_rho_multipole_coeff_P42
_atom_rho_multipole_coeff_P4-2
_atom_rho_multipole_coeff_P43
_atom_rho_multipole_coeff_P4-3
_atom_rho_multipole_coeff_P44
_atom_rho_multipole_coeff_P4-4
_atom_rho_multipole_kappa
_atom_rho_multipole_kappa_prime0
_atom_rho_multipole_kappa_prime1
_atom_rho_multipole_kappa_prime2
_atom_rho_multipole_kappa_prime3
_atom_rho_multipole_kappa_prime4
_atom_rho_multipole_radial_slater_n0
_atom_rho_multipole_radial_slater_zeta0
_atom_rho_multipole_radial_slater_n1
_atom_rho_multipole_radial_slater_zeta1
_atom_rho_multipole_radial_slater_n2
_atom_rho_multipole_radial_slater_zeta2
_atom_rho_multipole_radial_slater_n3
_atom_rho_multipole_radial_slater_zeta3
_atom_rho_multipole_radial_slater_n4
_atom_rho_multipole_radial_slater_zeta4
S(1) 6.59(4) 0 -0.031(8) -0.035(7) 0 0.028(10) 0 0 -0.017(10) 0.110(10) 0 -0.066(14) -0.066(13) 0 0 0.131(14) -0.153(14) 0.07(2) 0 0 0.04(2) -0.003(18) 0 0 0.128(19) -0.01(2) 0.988232 1.061143 1.061143 1.061143 1.061143 1.061143 4 3.8512666666667 4 3.8512666666667 4 3.8512666666667 4 3.8512666666667 4 3.8512666666667
S(2) 6.59(4) 0 -0.043(8) -0.020(7) 0 0.125(11) 0 0 -0.013(10) 0.006(10) 0 -0.422(15) -0.485(15) 0 0 0.380(15) -0.196(13) 0.17(2) 0 0 -0.06(2) 0.26(2) 0 0 0.185(19) 0.128(17) 0.959652 1.03437 1.03437 1.03437 1.03437 1.03437 4 3.8512666666667 4 3.8512666666667 4 3.8512666666667 4 3.8512666666667 4 3.8512666666667
S(3) 6.5899 0 -0.0305 -0.0353 0 0.028 0 0 -0.0173 0.1103 0 -0.0663 -0.0656 0 0 0.1309 -0.1533 0.0728 0 0 0.0396 -0.0027 0 0 0.1284 -0.0149 0.988232 1.061143 1.061143 1.061143 1.061143 1.061143 4 3.8512666666667 4 3.8512666666667 4 3.8512666666667 4 3.8512666666667 4 3.8512666666667
S(4) 6.5858 0 -0.043 -0.0201 0 0.1248 0 0 -0.0126 0.0055 0 -0.4218 -0.4853 0 0 0.38 -0.1959 0.1695 0 0 -0.0568 0.2628 0 0 0.1854 0.1284 0.959652 1.03437 1.03437 1.03437 1.03437 1.03437 4 3.8512666666667 4 3.8512666666667 4 3.8512666666667 4 3.8512666666667 4 3.8512666666667
S(5) 6.63(6) 0 0.035(9) 0.027(10) 0.014(10) -0.050(15) -0.027(14) -0.052(14) 0.011(13) -0.041(13) 0.01(2) -0.394(19) -0.54(2) -0.035(18) -0.001(18) 0.527(19) -0.146(17) 0.08(3) -0.01(3) 0.02(3) -0.17(3) 0.43(3) -0.01(3) 0.00(3) 0.12(2) 0.12(2) 0.954045 1.066611 1.066611 1.066611 1.066611 1.066611 4 3.8512666666667 4 3.8512666666667 4 3.8512666666667 4 3.8512666666667 4 3.8512666666667
O(1) 6.12(2) 0 0.042(11) -0.027(14) -0.088(11) -0.045(13) -0.004(12) 0.044(14) -0.013(14) 0.001(14) 0.023(9) 0.007(8) 0.023(10) -0.001(10) 0.028(9) -0.026(10) 0.005(10) 0 0 0 0 0 0 0 0 0 0.99377 1.170967 1.170967 1.170967 1.170967 1.170967 2 4.466 2 4.466 2 4.466 3 4.466 4 4.466
O(2) 6.09(2) 0 -0.038(11) 0.049(13) -0.047(12) -0.030(14) 0.038(12) 0.028(14) 0.003(13) -0.018(13) 0.025(10) 0.012(9) -0.026(10) -0.003(9) -0.028(9) 0.056(9) 0.005(9) 0 0 0 0 0 0 0 0 0 0.99377 1.170967 1.170967 1.170967 1.170967 1.170967 2 4.466 2 4.466 2 4.466 3 4.466 4 4.466
O(3) 6.09(2) 0 0 0 0 0 0 0 0 0 0 0 0 0 0 0 0 0 0 0 0 0 0 0 0 0 0.99377 1.170967 1.170967 1.170967 1.170967 1.170967 2 4.466 2 4.466 2 4.466 3 4.466 4 4.466
O(4) 6.13(2) 0 0 0 0 0 0 0 0 0 0 0 0 0 0 0 0 0 0 0 0 0 0 0 0 0 0.99377 1.170967 1.170967 1.170967 1.170967 1.170967 2 4.466 2 4.466 2 4.466 3 4.466 4 4.466
O(5) 6.08(2) 0 0.013(12) 0.048(11) -0.068(10) -0.109(11) -0.011(12) 0.017(11) 0.010(13) 0.014(13) -0.007(8) -0.003(8) -0.003(8) -0.002(8) 0.015(9) 0.006(9) 0.006(9) 0 0 0 0 0 0 0 0 0 0.99377 1.170967 1.170967 1.170967 1.170967 1.170967 2 4.466 2 4.466 2 4.466 3 4.466 4 4.466
O(6) 6.09(2) 0 0.001(10) 0.007(10) -0.096(10) -0.114(11) 0.009(11) -0.002(11) -0.008(11) -0.017(11) 0.009(8) 0.011(8) 0.020(8) -0.007(8) 0.008(8) 0.006(8) -0.005(8) 0 0 0 0 0 0 0 0 0 0.99377 1.170967 1.170967 1.170967 1.170967 1.170967 2 4.466 2 4.466 2 4.466 3 4.466 4 4.466
O(7) 6.15(2) 0 0.014(10) -0.007(11) -0.079(11) -0.094(12) 0.018(11) 0.018(12) -0.020(11) 0.009(11) 0.006(9) -0.007(8) 0.003(8) -0.016(8) 0.001(8) -0.007(7) 0.006(7) 0 0 0 0 0 0 0 0 0 0.99377 1.170967 1.170967 1.170967 1.170967 1.170967 2 4.466 2 4.466 2 4.466 3 4.466 4 4.466
O(8) 6.08(2) 0 -0.028(11) 0.032(12) -0.113(10) -0.107(11) 0.013(11) -0.011(12) 0.001(13) -0.022(12) 0.007(9) 0.012(8) -0.014(8) -0.007(9) 0.009(8) 0.023(9) 0.033(9) 0 0 0 0 0 0 0 0 0 0.99377 1.170967 1.170967 1.170967 1.170967 1.170967 2 4.466 2 4.466 2 4.466 3 4.466 4 4.466
N(1) 4.97(2) 0 -0.056(9) -0.108(9) 0 -0.110(9) 0 0 0.030(9) 0.079(9) 0 0.000(8) -0.065(8) 0 0 0.116(8) -0.021(8) 0 0 0 0 0 0 0 0 0 1.003684 0.988714 0.988714 0.988714 0.988714 0.988714 2 3.83936 2 3.83936 2 3.83936 3 3.83936 4 3.83936
N(2) 5.00(2) 0 -0.029(11) 0.031(12) 0 -0.018(9) 0 0 -0.014(10) 0.018(10) 0 -0.036(10) 0.019(9) 0 0 0.224(10) 0.022(10) 0 0 0 0 0 0 0 0 0 1.007876 0.895175 0.895175 0.895175 0.895175 0.895175 2 3.83936 2 3.83936 2 3.83936 3 3.83936 4 3.83936
N(3) 5.02(2) 0 -0.037(9) -0.108(8) 0 0.016(9) 0 0 0.008(8) 0.054(8) 0 -0.021(8) -0.006(8) 0 0 0.085(8) -0.012(8) 0 0 0 0 0 0 0 0 0 1.002511 1.011598 1.011598 1.011598 1.011598 1.011598 2 3.83936 2 3.83936 2 3.83936 3 3.83936 4 3.83936
N(4) 4.87(3) 0 0.021(15) 0.029(15) -0.022(12) -0.021(11) -0.017(10) -0.015(11) -0.020(12) 0.003(12) 0.245(11) 0.020(10) -0.007(11) -0.004(11) -0.011(11) -0.019(11) 0.103(12) 0 0 0 0 0 0 0 0 0 0.999624 0.837431 0.837431 0.837431 0.837431 0.837431 2 3.83936 2 3.83936 2 3.83936 3 3.83936 4 3.83936
N(5) 4.9715 0 -0.0555 -0.1082 0 -0.1095 0 0 0.0303 0.0786 0 -0.0001 -0.0648 0 0 0.1163 -0.0212 0 0 0 0 0 0 0 0 0 1.003684 0.988714 0.988714 0.988714 0.988714 0.988714 2 3.83936 2 3.83936 2 3.83936 3 3.83936 4 3.83936
N(6) 4.9969 0 -0.0287 0.0308 0 -0.0178 0 0 -0.0141 0.0184 0 -0.0357 0.0189 0 0 0.2241 0.0222 0 0 0 0 0 0 0 0 0 1.007876 0.895175 0.895175 0.895175 0.895175 0.895175 2 3.83936 2 3.83936 2 3.83936 3 3.83936 4 3.83936
N(7) 5.0199 0 -0.0368 -0.108 0 0.0164 0 0 0.0083 0.0537 0 -0.0206 -0.0063 0 0 0.0853 -0.0123 0 0 0 0 0 0 0 0 0 1.002511 1.011598 1.011598 1.011598 1.011598 1.011598 2 3.83936 2 3.83936 2 3.83936 3 3.83936 4 3.83936
N(8) 4.8691 0 0.0214 0.029 -0.0216 -0.0207 -0.0167 -0.0147 -0.0199 0.0034 0.2446 0.0201 -0.0073 -0.0043 -0.0111 -0.0192 0.1026 0 0 0 0 0 0 0 0 0 0.999624 0.837431 0.837431 0.837431 0.837431 0.837431 2 3.83936 2 3.83936 2 3.83936 3 3.83936 4 3.83936
C(1) 4.59(5) 0 -0.019(19) 0.01(2) -0.102(16) -0.063(15) 0.005(13) 0.023(14) -0.014(15) 0.003(15) 0.356(17) 0.001(15) -0.001(16) -0.023(16) 0.001(16) 0.148(16) 0.162(16) 0 0 0 0 0 0 0 0 0 0.960362 0.874921 0.874921 0.874921 0.874921 0.874921 2 3.1762 2 3.1762 2 3.1762 3 3.1762 4 3.1762
C(2) 4.06(3) 0 0.110(14) 0.042(14) 0 -0.207(12) 0 0 0.070(12) 0.079(12) 0 0.026(13) -0.006(13) 0 0 0.317(14) -0.001(15) 0 0 0 0 0 0 0 0 0 1.005941 0.915833 0.915833 0.915833 0.915833 0.915833 2 3.1762 2 3.1762 2 3.1762 3 3.1762 4 3.1762
C(3) 3.99(3) 0 -0.005(11) -0.054(11) 0 -0.205(10) 0 0 0.011(10) 0.095(10) 0 0.003(10) 0.021(10) 0 0 0.239(11) -0.035(11) 0 0 0 0 0 0 0 0 0 1.002569 1.01691 1.01691 1.01691 1.01691 1.01691 2 3.1762 2 3.1762 2 3.1762 3 3.1762 4 3.1762
C(4) 3.93(3) 0 0.068(12) 0.112(12) 0 -0.145(11) 0 0 0.058(11) -0.100(11) 0 0.001(12) -0.028(12) 0 0 0.230(13) 0.000(12) 0 0 0 0 0 0 0 0 0 1.0051 0.937068 0.937068 0.937068 0.937068 0.937068 2 3.1762 2 3.1762 2 3.1762 3 3.1762 4 3.1762
C(5) 4.01(3) 0 0.015(10) 0.044(10) 0 -0.203(8) 0 0 0.003(8) 0.013(8) 0 0.016(9) 0.031(9) 0 0 0.275(10) -0.011(10) 0 0 0 0 0 0 0 0 0 1.0051 0.937068 0.937068 0.937068 0.937068 0.937068 2 3.1762 2 3.1762 2 3.1762 3 3.1762 4 3.1762
C(6) 4.01(3) 0 0.016(10) 0.031(10) 0 -0.195(8) 0 0 0.016(8) -0.008(8) 0 0.020(9) 0.013(9) 0 0 0.265(10) 0.004(10) 0 0 0 0 0 0 0 0 0 1.0051 0.937068 0.937068 0.937068 0.937068 0.937068 2 3.1762 2 3.1762 2 3.1762 3 3.1762 4 3.1762
C(7) 3.93(3) 0 0.054(12) 0.115(12) 0 -0.177(11) 0 0 0.057(11) -0.099(11) 0 0.022(12) 0.025(11) 0 0 0.299(12) 0.000(12) 0 0 0 0 0 0 0 0 0 1.0051 0.937068 0.937068 0.937068 0.937068 0.937068 2 3.1762 2 3.1762 2 3.1762 3 3.1762 4 3.1762
C(8) 4.0115 0 0.0164 0.0305 0 -0.1952 0 0 0.0161 -0.0076 0 0.02 0.0128 0 0 0.2648 0.004 0 0 0 0 0 0 0 0 0 1.0051 0.937068 0.937068 0.937068 0.937068 0.937068 2 3.1762 2 3.1762 2 3.1762 3 3.1762 4 3.1762
C(9) 4.0075 0 0.0152 0.0441 0 -0.2028 0 0 0.0032 0.0127 0 0.0157 0.0306 0 0 0.2753 -0.0111 0 0 0 0 0 0 0 0 0 1.0051 0.937068 0.937068 0.937068 0.937068 0.937068 2 3.1762 2 3.1762 2 3.1762 3 3.1762 4 3.1762
C(10) 4.5941 0 -0.0192 0.008 -0.102 -0.0625 0.0045 0.0232 -0.0137 0.0028 0.3559 0.0008 -0.0013 -0.0228 0.0014 0.1483 0.1624 0 0 0 0 0 0 0 0 0 0.960362 0.874921 0.874921 0.874921 0.874921 0.874921 2 3.1762 2 3.1762 2 3.1762 3 3.1762 4 3.1762
C(11) 4.0583 0 0.1095 0.0415 0 -0.2074 0 0 0.0698 0.0789 0 0.0262 -0.0064 0 0 0.3167 -0.0005 0 0 0 0 0 0 0 0 0 1.005941 0.915833 0.915833 0.915833 0.915833 0.915833 2 3.1762 2 3.1762 2 3.1762 3 3.1762 4 3.1762
C(12) 3.9897 0 -0.0053 -0.0541 0 -0.2049 0 0 0.0114 0.0951 0 0.0026 0.0214 0 0 0.2385 -0.0351 0 0 0 0 0 0 0 0 0 1.002569 1.01691 1.01691 1.01691 1.01691 1.01691 2 3.1762 2 3.1762 2 3.1762 3 3.1762 4 3.1762
C(13) 3.9332 0 0.068 0.1116 0 -0.1446 0 0 0.0584 -0.0996 0 0.001 -0.0281 0 0 0.2298 0.0003 0 0 0 0 0 0 0 0 0 1.0051 0.937068 0.937068 0.937068 0.937068 0.937068 2 3.1762 2 3.1762 2 3.1762 3 3.1762 4 3.1762
C(14) 4.0075 0 0.0152 0.0441 0 -0.2028 0 0 0.0032 0.0127 0 0.0157 0.0306 0 0 0.2753 -0.0111 0 0 0 0 0 0 0 0 0 1.0051 0.937068 0.937068 0.937068 0.937068 0.937068 2 3.1762 2 3.1762 2 3.1762 3 3.1762 4 3.1762
C(15) 4.0115 0 0.0164 0.0305 0 -0.1952 0 0 0.0161 -0.0076 0 0.02 0.0128 0 0 0.2648 0.004 0 0 0 0 0 0 0 0 0 1.0051 0.937068 0.937068 0.937068 0.937068 0.937068 2 3.1762 2 3.1762 2 3.1762 3 3.1762 4 3.1762
C(16) 3.9277 0 0.0541 0.1148 0 -0.1771 0 0 0.0574 -0.0986 0 0.0221 0.0249 0 0 0.2986 0.0002 0 0 0 0 0 0 0 0 0 1.0051 0.937068 0.937068 0.937068 0.937068 0.937068 2 3.1762 2 3.1762 2 3.1762 3 3.1762 4 3.1762
C(17) 4.0115 0 0.0164 0.0305 0 -0.1952 0 0 0.0161 -0.0076 0 0.02 0.0128 0 0 0.2648 0.004 0 0 0 0 0 0 0 0 0 1.0051 0.937068 0.937068 0.937068 0.937068 0.937068 2 3.1762 2 3.1762 2 3.1762 3 3.1762 4 3.1762
C(18) 4.0075 0 0.0152 0.0441 0 -0.2028 0 0 0.0032 0.0127 0 0.0157 0.0306 0 0 0.2753 -0.0111 0 0 0 0 0 0 0 0 0 1.0051 0.937068 0.937068 0.937068 0.937068 0.937068 2 3.1762 2 3.1762 2 3.1762 3 3.1762 4 3.1762
H(5) 0.89(2) 0 -0.035(15) 0.004(15) 0.173(16) 0.06(2) 0 0 0 0 0 0 0 0 0 0 0 0 0 0 0 0 0 0 0 0 1.167976 1.2 1.2 1.2 1.2 1.2 0 2 1 2 2 2 3 2 4 2
H(6A) 0.90(2) 0 0.065(15) -0.011(15) 0.150(16) 0.06(2) 0 0 0 0 0 0 0 0 0 0 0 0 0 0 0 0 0 0 0 0 1.167976 1.2 1.2 1.2 1.2 1.2 0 2 1 2 2 2 3 2 4 2
H(8) 0.90(2) 0 0.005(15) -0.005(15) 0.149(16) 0.06(2) 0 0 0 0 0 0 0 0 0 0 0 0 0 0 0 0 0 0 0 0 1.167976 1.2 1.2 1.2 1.2 1.2 0 2 1 2 2 2 3 2 4 2
H(9) 0.89(2) 0 -0.013(15) -0.022(15) 0.166(16) 0.05(2) 0 0 0 0 0 0 0 0 0 0 0 0 0 0 0 0 0 0 0 0 1.167976 1.2 1.2 1.2 1.2 1.2 0 2 1 2 2 2 3 2 4 2
H(14) 0.86(2) 0 0.008(15) 0.003(15) 0.144(16) 0.06(2) 0 0 0 0 0 0 0 0 0 0 0 0 0 0 0 0 0 0 0 0 1.167976 1.2 1.2 1.2 1.2 1.2 0 2 1 2 2 2 3 2 4 2
H(15) 0.86(2) 0 0.021(15) 0.002(15) 0.174(16) 0.06(2) 0 0 0 0 0 0 0 0 0 0 0 0 0 0 0 0 0 0 0 0 1.167976 1.2 1.2 1.2 1.2 1.2 0 2 1 2 2 2 3 2 4 2
H(17) 0.90(2) 0 -0.036(15) -0.011(15) 0.141(16) 0.05(2) 0 0 0 0 0 0 0 0 0 0 0 0 0 0 0 0 0 0 0 0 1.167976 1.2 1.2 1.2 1.2 1.2 0 2 1 2 2 2 3 2 4 2
H(18) 0.91(2) 0 0.013(15) 0.011(15) 0.177(16) 0.08(2) 0 0 0 0 0 0 0 0 0 0 0 0 0 0 0 0 0 0 0 0 1.167976 1.2 1.2 1.2 1.2 1.2 0 2 1 2 2 2 3 2 4 2
H(1A) 0.72(3) 0 -0.036(17) -0.047(18) 0.136(18) 0.04(2) 0 0 0 0 0 0 0 0 0 0 0 0 0 0 0 0 0 0 0 0 1.195334 1.2 1.2 1.2 1.2 1.2 0 2 1 2 2 2 3 2 4 2
H(1B) 0.73(3) 0 0.055(18) -0.001(18) 0.123(19) 0.07(3) 0 0 0 0 0 0 0 0 0 0 0 0 0 0 0 0 0 0 0 0 1.195334 1.2 1.2 1.2 1.2 1.2 0 2 1 2 2 2 3 2 4 2
H(1C) 0.74(3) 0 -0.001(18) -0.023(17) 0.112(19) 0.00(3) 0 0 0 0 0 0 0 0 0 0 0 0 0 0 0 0 0 0 0 0 1.195334 1.2 1.2 1.2 1.2 1.2 0 2 1 2 2 2 3 2 4 2
H(2) 0.77(2) 0 0.030(15) -0.004(16) 0.170(17) 0.20(2) 0 0 0 0 0 0 0 0 0 0 0 0 0 0 0 0 0 0 0 0 1.211181 1.2 1.2 1.2 1.2 1.2 0 2 1 2 2 2 3 2 4 2
H(4A) 0.74(2) 0 0.003(15) -0.094(16) 0.134(17) 0.19(2) 0 0 0 0 0 0 0 0 0 0 0 0 0 0 0 0 0 0 0 0 1.228417 1.2 1.2 1.2 1.2 1.2 0 2 1 2 2 2 3 2 4 2
H(4B) 0.70(2) 0 -0.020(15) 0.017(16) 0.129(17) 0.11(2) 0 0 0 0 0 0 0 0 0 0 0 0 0 0 0 0 0 0 0 0 1.228417 1.2 1.2 1.2 1.2 1.2 0 2 1 2 2 2 3 2 4 2
H(4C) 0.73(2) 0 -0.019(15) 0.005(15) 0.140(17) 0.18(2) 0 0 0 0 0 0 0 0 0 0 0 0 0 0 0 0 0 0 0 0 1.228417 1.2 1.2 1.2 1.2 1.2 0 2 1 2 2 2 3 2 4 2
H(6) 0.80(2) 0 -0.014(15) 0.034(15) 0.162(17) 0.16(2) 0 0 0 0 0 0 0 0 0 0 0 0 0 0 0 0 0 0 0 0 1.211181 1.2 1.2 1.2 1.2 1.2 0 2 1 2 2 2 3 2 4 2
H(8A) 0.70(2) 0 0.034(16) 0.027(16) 0.130(17) 0.18(2) 0 0 0 0 0 0 0 0 0 0 0 0 0 0 0 0 0 0 0 0 1.228417 1.2 1.2 1.2 1.2 1.2 0 2 1 2 2 2 3 2 4 2
H(8B) 0.70(2) 0 0.012(15) -0.064(16) 0.125(17) 0.12(2) 0 0 0 0 0 0 0 0 0 0 0 0 0 0 0 0 0 0 0 0 1.228417 1.2 1.2 1.2 1.2 1.2 0 2 1 2 2 2 3 2 4 2
H(8C) 0.72(2) 0 -0.020(15) 0.023(16) 0.139(18) 0.19(2) 0 0 0 0 0 0 0 0 0 0 0 0 0 0 0 0 0 0 0 0 1.228417 1.2 1.2 1.2 1.2 1.2 0 2 1 2 2 2 3 2 4 2
H(10A) 0.77(3) 0 0.059(17) 0.037(18) 0.125(18) 0.05(2) 0 0 0 0 0 0 0 0 0 0 0 0 0 0 0 0 0 0 0 0 1.195334 1.2 1.2 1.2 1.2 1.2 0 2 1 2 2 2 3 2 4 2
H(10B) 0.73(3) 0 0.023(17) -0.039(18) 0.124(18) 0.06(2) 0 0 0 0 0 0 0 0 0 0 0 0 0 0 0 0 0 0 0 0 1.195334 1.2 1.2 1.2 1.2 1.2 0 2 1 2 2 2 3 2 4 2
H(10C) 0.74(3) 0 -0.005(17) -0.076(18) 0.11(2) 0.04(3) 0 0 0 0 0 0 0 0 0 0 0 0 0 0 0 0 0 0 0 0 1.195334 1.2 1.2 1.2 1.2 1.2 0 2 1 2 2 2 3 2 4 2

loop_
_atom_site_aniso_label
_atom_site_aniso_U_11
_atom_site_aniso_U_22
_atom_site_aniso_U_33
_atom_site_aniso_U_12
_atom_site_aniso_U_13
_atom_site_aniso_U_23
S(1) 0.018881 0.013278 0.00849 -0.000787 -0.00282 -0.000124
S(2) 0.01257 0.010416 0.012727 0.001848 -0.00186 -0.003405
S(3) 0.01319 0.012131 0.008805 -0.001886 0.001856 0.000297
S(4) 0.011882 0.008702 0.016894 -0.002554 0.003226 -0.003033
S(5) 0.008023 0.008079 0.006706 -0.001133 -0.000128 -0.000903
O(1) 0.024113 0.014626 0.015723 0.001876 -0.007788 -0.001429
O(2) 0.012776 0.017669 0.02226 0.000009 0.001103 -0.007286
O(3) 0.012619 0.015915 0.038515 -0.003901 -0.001992 -0.010687
O(4) 0.026211 0.012999 0.018086 -0.002252 0.009494 0.001071
O(5) 0.013217 0.010697 0.018386 0.000124 -0.000268 -0.003013
O(6) 0.01278(15) 0.01509(14) 0.00914(12) -0.00384(12) -0.00065(11) -0.00240(10)
O(7) 0.009895 0.014256 0.014269 -0.001139 -0.002249 -0.004376
O(8) 0.01592 0.016748 0.010701 -0.005607 0.000241 0.002016
N(1) 0.01589 0.012496 0.010489 -0.001538 -0.001445 -0.001041
N(2) 0.015765 0.010941 0.009347 -0.000785 -0.001582 -0.001
N(3) 0.017895 0.010975 0.011412 -0.001546 -0.00155 -0.002286
N(4) 0.012036 0.012388 0.012981 0.00041 -0.000121 -0.004918
N(5) 0.012119 0.012309 0.010052 -0.00113 0.000334 -0.00099
N(6) 0.012632 0.010827 0.009136 -0.001321 0.000442 -0.001034
N(7) 0.014216 0.010395 0.012509 -0.000035 0.000389 -0.001779
N(8) 0.011853 0.010927 0.013154 -0.002711 -0.000186 -0.004122
C(1) 0.020431 0.017254 0.014762 -0.003718 0.000556 0.001301
C(2) 0.016229 0.012352 0.010447 -0.00061 -0.000512 -0.00042
C(3) 0.01506 0.009865 0.009591 0.000348 -0.00165 -0.001699
C(4) 0.011281 0.010706 0.011602 -0.000559 -0.000276 -0.003308
C(5) 0.009924 0.011601 0.013534 -0.00103 0.000061 -0.003565
C(6) 0.010519 0.010961 0.013391 -0.00144 -0.000169 -0.003546
C(7) 0.01031 0.011137 0.011472 -0.00081 -0.000179 -0.004346
C(8) 0.011483 0.01275 0.014566 -0.002336 0.001869 -0.004649
C(9) 0.013582 0.011414 0.0151 -0.002452 0.00202 -0.003705
C(10) 0.014627 0.016961 0.014294 -0.000795 -0.001947 0.001649
C(11) 0.012552 0.011821 0.010367 -0.002002 -0.000435 -0.000373
C(12) 0.011893 0.009162 0.009996 -0.001874 0.000438 -0.001687
C(13) 0.011333 0.009673 0.012842 -0.001641 0.000021 -0.002779
C(14) 0.011052 0.010501 0.01671 -0.001533 -0.002518 -0.003976
C(15) 0.010996 0.010123 0.016609 -0.001015 -0.002948 -0.003809
C(16) 0.010291 0.010296 0.011293 -0.001776 -0.000505 -0.003318
C(17) 0.012106 0.012304 0.014189 -0.001211 -0.003341 -0.003199
C(18) 0.013616 0.011275 0.015251 -0.000485 -0.003465 -0.002161
H(5) 0.019555 0.027037 0.030823 -0.00268 0.006999 -0.005346
H(6A) 0.026007 0.019569 0.030798 -0.005662 0.003812 -0.003467
H(8) 0.020336 0.028336 0.028453 -0.00414 0.006726 -0.003234
H(9) 0.029041 0.020039 0.031184 -0.006623 0.002149 -0.001322
H(14) 0.023286 0.023267 0.032771 -0.006756 -0.009008 -0.005705
H(15) 0.024748 0.018712 0.033053 -0.00047 -0.009896 -0.003425
H(17) 0.026191 0.026957 0.031737 -0.005919 -0.012301 -0.005338
H(18) 0.026252 0.021102 0.032404 0.001089 -0.009014 -0.002029
H(1A) 0.034534 0.030412 0.035443 -0.002568 -0.016065 0.011546
H(1B) 0.050039 0.037786 0.022549 -0.018531 -0.014432 -0.001353
H(1C) 0.038807 0.029817 0.031032 -0.004519 0.005524 -0.006032
H(2) 0.038087 0.02708 0.017444 -0.008637 -0.005198 0.002087
H(4A) 0.01848 0.027102 0.021268 -0.003962 0.007007 -0.002538
H(4B) 0.026662 0.02489 0.013288 -0.000714 -0.000362 0.000233
H(4C) 0.024225 0.023794 0.022678 -0.004641 -0.002199 -0.007892
H(6) 0.027476 0.024252 0.019674 -0.0008 0.00123 0.002855
H(8A) 0.026712 0.024747 0.021256 -0.003254 0.000609 -0.008339
H(8B) 0.029973 0.021896 0.018261 -0.005262 -0.009603 -0.000326
H(8C) 0.020538 0.025868 0.028494 -0.006169 -0.009596 -0.005275
H(10A) 0.028412 0.030871 0.034397 -0.008384 0.001747 0.008302
H(10B) 0.032019 0.03812 0.021179 0.007807 0.005549 -0.005728
H(10C) 0.036629 0.030616 0.034687 -0.004656 -0.014467 -0.007657

loop_
_atom_site_label
_atom_site_fract_x
_atom_site_fract_y
_atom_site_fract_z
_atom_site_occupancy
_atom_site_symmetry_multiplicity
_atom_site_U_iso_or_equiv
S(1) 0.447406 0.10125 0.131477 1 2 0.014
S(2) 0.779597 0.272392 0.076541 1 2 0.012
S(3) 0.630722 0.409958 0.356819 1 2 0.012
S(4) 1.089794 0.232671 0.396365 1 2 0.013
S(5) 0.41919 0.263281 0.744653 1 2 0.008
O(1) 0.806035 0.204527 0.152718 1 2 0.018
O(2) 0.993913 0.302481 0.028737 1 2 0.018
O(3) 1.314608 0.221739 0.432068 1 2 0.021
O(4) 1.060064 0.292613 0.315766 1 2 0.021
O(5) 0.307315 0.365353 0.745858 1 2 0.014
O(6) 0.41807(9) 0.23430(3) 0.65884(3) 1 2 0.012
O(7) 0.676614 0.250612 0.760468 1 2 0.013
O(8) 0.290614 0.201207 0.80917 1 2 0.015
N(1) 0.244378 0.073425 0.005205 1 2 0.013
N(2) 0.38718 0.141487 -0.023542 1 2 0.012
N(3) 0.644937 0.235646 0.008899 1 2 0.013
N(4) 0.125396 0.639544 0.151344 1 2 0.013
N(5) 0.320472 0.426028 0.489021 1 2 0.012
N(6) 0.509559 0.355997 0.511119 1 2 0.011
N(7) 0.877509 0.266174 0.468794 1 2 0.013
N(8) 0.999725 -0.173603 0.364957 1 2 0.012
C(1) 0.120038 -0.027194 0.135804 1 2 0.018
C(2) 0.256006 0.045794 0.085625 1 2 0.013
C(3) 0.507881 0.168628 0.032589 1 2 0.012
C(4) 0.590416 0.379718 0.10484 1 2 0.011
C(5) 0.672244 0.467544 0.081911 1 2 0.012
C(6) 0.521151 0.553089 0.09939 1 2 0.012
C(7) 0.288328 0.549148 0.138159 1 2 0.011
C(8) 0.207578 0.461493 0.163402 1 2 0.013
C(9) 0.36047 0.375604 0.147061 1 2 0.013
C(10) 0.183525 0.538589 0.367056 1 2 0.016
C(11) 0.358392 0.461325 0.409893 1 2 0.012
C(12) 0.69024 0.334236 0.450521 1 2 0.010
C(13) 1.05517 0.113754 0.385551 1 2 0.011
C(14) 1.226338 0.037543 0.416936 1 2 0.012
C(15) 1.206907 -0.057157 0.410114 1 2 0.012
C(16) 1.014592 -0.073906 0.372228 1 2 0.010
C(17) 0.841916 0.00182 0.341348 1 2 0.013
C(18) 0.862285 0.097079 0.347572 1 2 0.013
H(5) 0.852531 0.469201 0.050581 1 2 0.027
H(6A) 0.583514 0.621644 0.083134 1 2 0.026
H(8) 0.027843 0.460022 0.195317 1 2 0.027
H(9) 0.301893 0.306692 0.166866 1 2 0.027
H(14) 1.373715 0.05205 0.4466 1 2 0.025
H(15) 1.339325 -0.116927 0.433704 1 2 0.025
H(17) 0.693014 -0.013024 0.312742 1 2 0.027
H(18) 0.730976 0.156904 0.323359 1 2 0.027
H(1A) 0.231596 -0.083872 0.174089 1 2 0.034
H(1B) 0.040438 -0.058203 0.090089 1 2 0.035
H(1C) -0.014059 0.00929 0.181256 1 2 0.034
H(2) 0.380912 0.168735 -0.084788 1 2 0.027
H(4A) -0.033296 0.631659 0.184358 1 2 0.023
H(4B) 0.088162 0.674644 0.09435 1 2 0.023
H(4C) 0.203881 0.68208 0.179305 1 2 0.023
H(6) 0.49095 0.315364 0.56755 1 2 0.025
H(8A) 1.119142 -0.196104 0.317091 1 2 0.024
H(8B) 1.036804 -0.21373 0.420049 1 2 0.023
H(8C) 0.835548 -0.182183 0.355362 1 2 0.024
H(10A) 0.285326 0.590215 0.327861 1 2 0.033
H(10B) 0.047543 0.571949 0.413771 1 2 0.033
H(10C) 0.079396 0.509 0.327853 1 2 0.033

loop_
_atom_type_symbol
_atom_type_description
_atom_type_scat_dispersion_real
_atom_type_scat_dispersion_imag
_atom_type_scat_source
C C 0.0033 0.0016 'International Tables Vol C Tables 4.2.6.8 and 6.1.1.4'
H H 0.0000 0.0000 'International Tables Vol C Tables 4.2.6.8 and 6.1.1.4'
N N 0.0061 0.0033 'International Tables Vol C Tables 4.2.6.8 and 6.1.1.4'
O O 0.0106 0.0060 'International Tables Vol C Tables 4.2.6.8 and 6.1.1.4'
B B 0.0013 0.0007 'International Tables Vol C Tables 4.2.6.8 and 6.1.1.4'

loop_
_exptl_crystal_face_index_h
_exptl_crystal_face_index_k
_exptl_crystal_face_index_l
_exptl_crystal_face_perp_dist
_exptl_oxdiff_crystal_face_indexfrac_h
_exptl_oxdiff_crystal_face_indexfrac_k
_exptl_oxdiff_crystal_face_indexfrac_l
_exptl_oxdiff_crystal_face_x
_exptl_oxdiff_crystal_face_y
_exptl_oxdiff_crystal_face_z
-8 -2 -1 0.1314 -8.0001 -2.0001 -1.0002 0.0241 0.1550 0.9910
0 4 -21 0.0639 0.0001 4.0003 -20.9992 -0.2415 -0.9611 0.0959
0 11 -17 0.0498 0.0001 11.0002 -16.9993 -0.5893 -0.8089 0.1234
0 -4 21 0.0603 -0.0001 -4.0003 20.9992 0.2415 0.9611 -0.0959
0 10 20 0.0541 -0.0001 9.9997 19.9993 -0.4707 0.8605 -0.0098
0 19 7 0.0510 -0.0000 18.9999 6.9998 -0.9512 0.2396 0.0881
0 -19 -7 0.0525 0.0000 -18.9999 -6.9998 0.9512 -0.2396 -0.0881
8 2 2 0.1695 8.0001 2.0001 2.0002 -0.0222 -0.1100 -0.9944

loop_
_geom_angle_atom_site_label_1
_geom_angle_atom_site_label_2
_geom_angle_atom_site_label_3
_geom_angle
_geom_angle_site_symmetry_1
_geom_angle_site_symmetry_2
_geom_angle_site_symmetry_3
_geom_angle_publ_flag
C(2) S(1) C(3) 88.920(16) 1_555 1_555 1_555 yes
O(1) S(2) O(2) 118.43(4) 1_555 1_555 1_555 yes
O(1) S(2) N(3) 112.63(3) 1_555 1_555 1_555 yes
O(1) S(2) C(4) 108.25(3) 1_555 1_555 1_555 yes
O(2) S(2) N(3) 105.58(3) 1_555 1_555 1_555 yes
O(2) S(2) C(4) 105.88(2) 1_555 1_555 1_555 yes
N(3) S(2) C(4) 105.111(16) 1_555 1_555 1_555 yes
C(11) S(3) C(12) 88.670(15) 1_555 1_555 1_555 yes
O(3) S(4) O(4) 118.82(2) 1_555 1_555 1_555 yes
O(3) S(4) N(7) 107.32(2) 1_555 1_555 1_555 yes
O(3) S(4) C(13) 105.253(17) 1_555 1_555 1_555 yes
O(4) S(4) N(7) 111.377(18) 1_555 1_555 1_555 yes
O(4) S(4) C(13) 108.711(18) 1_555 1_555 1_555 yes
N(7) S(4) C(13) 104.249(15) 1_555 1_555 1_555 yes
O(5) S(5) O(6) 110.00(3) 1_555 1_555 1_555 yes
O(5) S(5) O(7) 109.47(3) 1_555 1_555 1_555 yes
O(5) S(5) O(8) 110.58(3) 1_555 1_555 1_555 yes
O(6) S(5) O(7) 106.83(3) 1_555 1_555 1_555 yes
O(6) S(5) O(8) 109.71(3) 1_555 1_555 1_555 yes
O(7) S(5) O(8) 110.18(3) 1_555 1_555 1_555 yes
N(2) N(1) C(2) 110.39(3) 1_555 1_555 1_555 yes
N(1) N(2) C(3) 118.09(3) 1_555 1_555 1_555 yes
N(1) N(2) H(2) 114.89(3) 1_555 1_555 1_555 yes
C(3) N(2) H(2) 126.90(3) 1_555 1_555 1_555 yes
S(2) N(3) C(3) 121.19(3) 1_555 1_555 1_555 yes
C(7) N(4) H(4A) 114.79(3) 1_555 1_555 1_555 yes
C(7) N(4) H(4B) 108.24(3) 1_555 1_555 1_555 yes
C(7) N(4) H(4C) 110.79(3) 1_555 1_555 1_555 yes
H(4A) N(4) H(4B) 105.94(3) 1_555 1_555 1_555 yes
H(4A) N(4) H(4C) 109.35(3) 1_555 1_555 1_555 yes
H(4B) N(4) H(4C) 107.35(3) 1_555 1_555 1_555 yes
N(6) N(5) C(11) 110.22(3) 1_555 1_555 1_555 yes
N(5) N(6) C(12) 117.82(3) 1_555 1_555 1_555 yes
N(5) N(6) H(6) 118.09(3) 1_555 1_555 1_555 yes
C(12) N(6) H(6) 122.96(3) 1_555 1_555 1_555 yes
S(4) N(7) C(12) 121.61(3) 1_555 1_555 1_555 yes
C(16) N(8) H(8A) 108.90(3) 1_555 1_555 1_555 yes
C(16) N(8) H(8B) 108.08(3) 1_555 1_555 1_555 yes
C(16) N(8) H(8C) 113.09(3) 1_555 1_555 1_555 yes
H(8A) N(8) H(8B) 110.53(3) 1_555 1_555 1_555 yes
H(8A) N(8) H(8C) 109.64(3) 1_555 1_555 1_555 yes
H(8B) N(8) H(8C) 106.59(3) 1_555 1_555 1_555 yes
C(2) C(1) H(1A) 113.30(4) 1_555 1_555 1_555 yes
C(2) C(1) H(1B) 106.57(3) 1_555 1_555 1_555 yes
C(2) C(1) H(1C) 108.00(3) 1_555 1_555 1_555 yes
H(1A) C(1) H(1B) 110.44(4) 1_555 1_555 1_555 yes
H(1A) C(1) H(1C) 105.65(3) 1_555 1_555 1_555 yes
H(1B) C(1) H(1C) 112.99(4) 1_555 1_555 1_555 yes
S(1) C(2) N(1) 114.44(3) 1_555 1_555 1_555 yes
S(1) C(2) C(1) 122.11(3) 1_555 1_555 1_555 yes
N(1) C(2) C(1) 123.45(4) 1_555 1_555 1_555 yes
S(1) C(3) N(2) 108.13(3) 1_555 1_555 1_555 yes
S(1) C(3) N(3) 131.04(3) 1_555 1_555 1_555 yes
N(2) C(3) N(3) 120.83(3) 1_555 1_555 1_555 yes
S(2) C(4) C(5) 118.96(3) 1_555 1_555 1_555 yes
S(2) C(4) C(9) 119.86(2) 1_555 1_555 1_555 yes
C(5) C(4) C(9) 121.15(3) 1_555 1_555 1_555 yes
C(4) C(5) C(6) 119.74(3) 1_555 1_555 1_555 yes
C(4) C(5) H(5) 120.14(3) 1_555 1_555 1_555 yes
C(6) C(5) H(5) 120.12(3) 1_555 1_555 1_555 yes
C(5) C(6) C(7) 118.97(3) 1_555 1_555 1_555 yes
C(5) C(6) H(6A) 120.54(3) 1_555 1_555 1_555 yes
C(7) C(6) H(6A) 120.49(3) 1_555 1_555 1_555 yes
N(4) C(7) C(6) 118.77(3) 1_555 1_555 1_555 yes
N(4) C(7) C(8) 119.65(3) 1_555 1_555 1_555 yes
C(6) C(7) C(8) 121.58(3) 1_555 1_555 1_555 yes
C(7) C(8) C(9) 119.37(3) 1_555 1_555 1_555 yes
C(7) C(8) H(8) 120.31(3) 1_555 1_555 1_555 yes
C(9) C(8) H(8) 120.32(3) 1_555 1_555 1_555 yes
C(4) C(9) C(8) 119.10(3) 1_555 1_555 1_555 yes
C(4) C(9) H(9) 120.40(3) 1_555 1_555 1_555 yes
C(8) C(9) H(9) 120.50(3) 1_555 1_555 1_555 yes
C(11) C(10) H(10A) 107.65(3) 1_555 1_555 1_555 yes
C(11) C(10) H(10B) 110.81(3) 1_555 1_555 1_555 yes
C(11) C(10) H(10C) 111.41(3) 1_555 1_555 1_555 yes
H(10A) C(10) H(10B) 112.85(3) 1_555 1_555 1_555 yes
H(10A) C(10) H(10C) 110.42(3) 1_555 1_555 1_555 yes
H(10B) C(10) H(10C) 103.75(3) 1_555 1_555 1_555 yes
S(3) C(11) N(5) 114.59(3) 1_555 1_555 1_555 yes
S(3) C(11) C(10) 122.59(2) 1_555 1_555 1_555 yes
N(5) C(11) C(10) 122.82(3) 1_555 1_555 1_555 yes
S(3) C(12) N(6) 108.65(2) 1_555 1_555 1_555 yes
S(3) C(12) N(7) 131.26(3) 1_555 1_555 1_555 yes
N(6) C(12) N(7) 120.05(3) 1_555 1_555 1_555 yes
S(4) C(13) C(14) 117.61(3) 1_555 1_555 1_555 yes
S(4) C(13) C(18) 121.10(2) 1_555 1_555 1_555 yes
C(14) C(13) C(18) 121.29(3) 1_555 1_555 1_555 yes
C(13) C(14) C(15) 119.82(3) 1_555 1_555 1_555 yes
C(13) C(14) H(14) 120.09(3) 1_555 1_555 1_555 yes
C(15) C(14) H(14) 120.10(3) 1_555 1_555 1_555 yes
C(14) C(15) C(16) 118.96(3) 1_555 1_555 1_555 yes
C(14) C(15) H(15) 120.58(3) 1_555 1_555 1_555 yes
C(16) C(15) H(15) 120.46(3) 1_555 1_555 1_555 yes
N(8) C(16) C(15) 117.92(3) 1_555 1_555 1_555 yes
N(8) C(16) C(17) 120.55(3) 1_555 1_555 1_555 yes
C(15) C(16) C(17) 121.53(3) 1_555 1_555 1_555 yes
C(16) C(17) C(18) 119.56(3) 1_555 1_555 1_555 yes
C(16) C(17) H(17) 120.20(3) 1_555 1_555 1_555 yes
C(18) C(17) H(17) 120.24(3) 1_555 1_555 1_555 yes
C(13) C(18) C(17) 118.84(3) 1_555 1_555 1_555 yes
C(13) C(18) H(18) 120.52(3) 1_555 1_555 1_555 yes
C(17) C(18) H(18) 120.65(3) 1_555 1_555 1_555 yes

loop_
_geom_bond_atom_site_label_1
_geom_bond_atom_site_label_2
_geom_bond_distance
_geom_bond_site_symmetry_1
_geom_bond_site_symmetry_2
_geom_bond_publ_flag
S(1) C(2) 1.7479(4) 1_555 1_555 yes
S(1) C(3) 1.7491(3) 1_555 1_555 yes
S(2) O(1) 1.4422(5) 1_555 1_555 yes
S(2) O(2) 1.4507(6) 1_555 1_555 yes
S(2) N(3) 1.6028(4) 1_555 1_555 yes
S(2) C(4) 1.7737(3) 1_555 1_555 yes
S(3) C(11) 1.7496(4) 1_555 1_555 yes
S(3) C(12) 1.7420(3) 1_555 1_555 yes
S(4) O(3) 1.4438(4) 1_555 1_555 yes
S(4) O(4) 1.4459(3) 1_555 1_555 yes
S(4) N(7) 1.6116(3) 1_555 1_555 yes
S(4) C(13) 1.7734(3) 1_555 1_555 yes
S(5) O(5) 1.4723(4) 1_555 1_555 yes
S(5) O(6) 1.4895(4) 1_555 1_555 yes
S(5) O(7) 1.4945(5) 1_555 1_555 yes
S(5) O(8) 1.4653(4) 1_555 1_555 yes
N(1) N(2) 1.3681(5) 1_555 1_555 yes
N(1) C(2) 1.2930(4) 1_555 1_555 yes
N(2) C(3) 1.3392(5) 1_555 1_555 yes
N(2) H(2) 1.0000(3) 1_555 1_555 yes
N(3) C(3) 1.3239(5) 1_555 1_555 yes
N(4) C(7) 1.4610(4) 1_555 1_555 yes
N(4) H(4A) 1.0000(3) 1_555 1_555 yes
N(4) H(4B) 1.0000(3) 1_555 1_555 yes
N(4) H(4C) 1.0000(3) 1_555 1_555 yes
N(5) N(6) 1.3675(4) 1_555 1_555 yes
N(5) C(11) 1.2941(4) 1_555 1_555 yes
N(6) C(12) 1.3388(4) 1_555 1_555 yes
N(6) H(6) 1.0000(3) 1_555 1_555 yes
N(7) C(12) 1.3306(5) 1_555 1_555 yes
N(8) C(16) 1.4574(4) 1_555 1_555 yes
N(8) H(8A) 1.0000(3) 1_555 1_555 yes
N(8) H(8B) 1.0000(3) 1_555 1_555 yes
N(8) H(8C) 1.0000(3) 1_555 1_555 yes
C(1) C(2) 1.4854(5) 1_555 1_555 yes
C(1) H(1A) 1.0920(4) 1_555 1_555 yes
C(1) H(1B) 1.0920(5) 1_555 1_555 yes
C(1) H(1C) 1.0920(4) 1_555 1_555 yes
C(4) C(5) 1.3950(4) 1_555 1_555 yes
C(4) C(9) 1.3976(5) 1_555 1_555 yes
C(5) C(6) 1.3923(4) 1_555 1_555 yes
C(5) H(5) 1.0830(3) 1_555 1_555 yes
C(6) C(7) 1.3936(5) 1_555 1_555 yes
C(6) H(6A) 1.0830(3) 1_555 1_555 yes
C(7) C(8) 1.3937(4) 1_555 1_555 yes
C(8) C(9) 1.3962(5) 1_555 1_555 yes
C(8) H(8) 1.0830(3) 1_555 1_555 yes
C(9) H(9) 1.0830(3) 1_555 1_555 yes
C(10) C(11) 1.4883(5) 1_555 1_555 yes
C(10) H(10A) 1.0920(4) 1_555 1_555 yes
C(10) H(10B) 1.0920(4) 1_555 1_555 yes
C(10) H(10C) 1.0920(4) 1_555 1_555 yes
C(13) C(14) 1.3958(5) 1_555 1_555 yes
C(13) C(18) 1.3969(5) 1_555 1_555 yes
C(14) C(15) 1.3919(4) 1_555 1_555 yes
C(14) H(14) 1.0830(3) 1_555 1_555 yes
C(15) C(16) 1.3936(5) 1_555 1_555 yes
C(15) H(15) 1.0830(3) 1_555 1_555 yes
C(16) C(17) 1.3942(5) 1_555 1_555 yes
C(17) C(18) 1.3991(4) 1_555 1_555 yes
C(17) H(17) 1.0830(3) 1_555 1_555 yes
C(18) H(18) 1.0830(3) 1_555 1_555 yes

loop_
_geom_torsion_atom_site_label_1
_geom_torsion_atom_site_label_2
_geom_torsion_atom_site_label_3
_geom_torsion_atom_site_label_4
_geom_torsion
_geom_torsion_site_symmetry_1
_geom_torsion_site_symmetry_2
_geom_torsion_site_symmetry_3
_geom_torsion_site_symmetry_4
_geom_torsion_publ_flag
C(3) S(1) C(2) N(1) 1.35(3) 1_555 1_555 1_555 1_555 yes
C(2) S(1) C(3) N(2) -1.65(3) 1_555 1_555 1_555 1_555 yes
C(2) S(1) C(3) N(3) 178.75(4) 1_555 1_555 1_555 1_555 yes
C(3) S(1) C(2) C(1) -178.87(3) 1_555 1_555 1_555 1_555 yes
O(1) S(2) N(3) C(3) 20.71(4) 1_555 1_555 1_555 1_555 yes
O(1) S(2) C(4) C(5) 125.74(4) 1_555 1_555 1_555 1_555 yes
O(1) S(2) C(4) C(9) -56.26(4) 1_555 1_555 1_555 1_555 yes
O(2) S(2) N(3) C(3) 151.37(4) 1_555 1_555 1_555 1_555 yes
O(2) S(2) C(4) C(5) -2.21(3) 1_555 1_555 1_555 1_555 yes
O(2) S(2) C(4) C(9) 175.79(4) 1_555 1_555 1_555 1_555 yes
C(4) S(2) N(3) C(3) -96.94(3) 1_555 1_555 1_555 1_555 yes
N(3) S(2) C(4) C(5) -113.68(3) 1_555 1_555 1_555 1_555 yes
N(3) S(2) C(4) C(9) 64.32(3) 1_555 1_555 1_555 1_555 yes
C(12) S(3) C(11) N(5) 0.85(3) 1_555 1_555 1_555 1_555 yes
C(11) S(3) C(12) N(6) -1.71(2) 1_555 1_555 1_555 1_555 yes
C(11) S(3) C(12) N(7) -179.46(3) 1_555 1_555 1_555 1_555 yes
C(12) S(3) C(11) C(10) -178.48(3) 1_555 1_555 1_555 1_555 yes
O(3) S(4) N(7) C(12) 138.10(3) 1_555 1_555 1_555 1_555 yes
O(3) S(4) C(13) C(14) 4.57(3) 1_555 1_555 1_555 1_555 yes
O(3) S(4) C(13) C(18) -175.93(3) 1_555 1_555 1_555 1_555 yes
O(4) S(4) N(7) C(12) 6.47(3) 1_555 1_555 1_555 1_555 yes
O(4) S(4) C(13) C(14) 132.88(3) 1_555 1_555 1_555 1_555 yes
O(4) S(4) C(13) C(18) -47.62(3) 1_555 1_555 1_555 1_555 yes
C(13) S(4) N(7) C(12) -110.58(3) 1_555 1_555 1_555 1_555 yes
N(7) S(4) C(13) C(14) -108.23(3) 1_555 1_555 1_555 1_555 yes
N(7) S(4) C(13) C(18) 71.26(3) 1_555 1_555 1_555 1_555 yes
N(2) N(1) C(2) S(1) -0.62(2) 1_555 1_555 1_555 1_555 yes
N(2) N(1) C(2) C(1) 179.61(5) 1_555 1_555 1_555 1_555 yes
C(2) N(1) N(2) C(3) -0.80(3) 1_555 1_555 1_555 1_555 yes
C(2) N(1) N(2) H(2) -177.09(4) 1_555 1_555 1_555 1_555 yes
N(1) N(2) C(3) S(1) 1.77(2) 1_555 1_555 1_555 1_555 yes
N(1) N(2) C(3) N(3) -178.58(5) 1_555 1_555 1_555 1_555 yes
H(2) N(2) C(3) S(1) 177.56(4) 1_555 1_555 1_555 1_555 yes
H(2) N(2) C(3) N(3) -2.79(3) 1_555 1_555 1_555 1_555 yes
S(2) N(3) C(3) S(1) -3.54(2) 1_555 1_555 1_555 1_555 yes
S(2) N(3) C(3) N(2) 176.91(5) 1_555 1_555 1_555 1_555 yes
H(4A) N(4) C(7) C(6) -174.43(4) 1_555 1_555 1_555 1_555 yes
H(4A) N(4) C(7) C(8) 6.37(3) 1_555 1_555 1_555 1_555 yes
H(4B) N(4) C(7) C(6) 67.48(3) 1_555 1_555 1_555 1_555 yes
H(4B) N(4) C(7) C(8) -111.72(4) 1_555 1_555 1_555 1_555 yes
H(4C) N(4) C(7) C(6) -49.97(3) 1_555 1_555 1_555 1_555 yes
H(4C) N(4) C(7) C(8) 130.84(4) 1_555 1_555 1_555 1_555 yes
N(6) N(5) C(11) S(3) 0.27(2) 1_555 1_555 1_555 1_555 yes
N(6) N(5) C(11) C(10) 179.60(5) 1_555 1_555 1_555 1_555 yes
C(11) N(5) N(6) C(12) -1.78(3) 1_555 1_555 1_555 1_555 yes
C(11) N(5) N(6) H(6) -169.99(4) 1_555 1_555 1_555 1_555 yes
N(5) N(6) C(12) S(3) 2.37(2) 1_555 1_555 1_555 1_555 yes
N(5) N(6) C(12) N(7) -179.59(5) 1_555 1_555 1_555 1_555 yes
H(6) N(6) C(12) S(3) 169.97(4) 1_555 1_555 1_555 1_555 yes
H(6) N(6) C(12) N(7) -11.99(3) 1_555 1_555 1_555 1_555 yes
S(4) N(7) C(12) S(3) -6.75(2) 1_555 1_555 1_555 1_555 yes
S(4) N(7) C(12) N(6) 175.72(5) 1_555 1_555 1_555 1_555 yes
H(8A) N(8) C(16) C(15) -76.63(3) 1_555 1_555 1_555 1_555 yes
H(8A) N(8) C(16) C(17) 102.83(4) 1_555 1_555 1_555 1_555 yes
H(8B) N(8) C(16) C(15) 43.48(3) 1_555 1_555 1_555 1_555 yes
H(8B) N(8) C(16) C(17) -137.07(4) 1_555 1_555 1_555 1_555 yes
H(8C) N(8) C(16) C(15) 161.23(4) 1_555 1_555 1_555 1_555 yes
H(8C) N(8) C(16) C(17) -19.32(3) 1_555 1_555 1_555 1_555 yes
H(1A) C(1) C(2) S(1) -49.07(3) 1_555 1_555 1_555 1_555 yes
H(1A) C(1) C(2) N(1) 130.68(5) 1_555 1_555 1_555 1_555 yes
H(1B) C(1) C(2) S(1) -170.73(5) 1_555 1_555 1_555 1_555 yes
H(1B) C(1) C(2) N(1) 9.03(3) 1_555 1_555 1_555 1_555 yes
H(1C) C(1) C(2) S(1) 67.59(3) 1_555 1_555 1_555 1_555 yes
H(1C) C(1) C(2) N(1) -112.65(5) 1_555 1_555 1_555 1_555 yes
S(2) C(4) C(5) C(6) 176.43(4) 1_555 1_555 1_555 1_555 yes
S(2) C(4) C(5) H(5) -3.51(2) 1_555 1_555 1_555 1_555 yes
S(2) C(4) C(9) C(8) -175.43(4) 1_555 1_555 1_555 1_555 yes
S(2) C(4) C(9) H(9) 4.63(2) 1_555 1_555 1_555 1_555 yes
C(9) C(4) C(5) C(6) -1.54(3) 1_555 1_555 1_555 1_555 yes
C(5) C(4) C(9) C(8) 2.53(3) 1_555 1_555 1_555 1_555 yes
C(9) C(4) C(5) H(5) 178.52(5) 1_555 1_555 1_555 1_555 yes
C(5) C(4) C(9) H(9) -177.41(5) 1_555 1_555 1_555 1_555 yes
C(4) C(5) C(6) C(7) -1.26(3) 1_555 1_555 1_555 1_555 yes
C(4) C(5) C(6) H(6A) 178.73(5) 1_555 1_555 1_555 1_555 yes
H(5) C(5) C(6) C(7) 178.68(5) 1_555 1_555 1_555 1_555 yes
H(5) C(5) C(6) H(6A) -1.33(3) 1_555 1_555 1_555 1_555 yes
C(5) C(6) C(7) N(4) -176.07(5) 1_555 1_555 1_555 1_555 yes
C(5) C(6) C(7) C(8) 3.11(3) 1_555 1_555 1_555 1_555 yes
H(6A) C(6) C(7) N(4) 3.94(3) 1_555 1_555 1_555 1_555 yes
H(6A) C(6) C(7) C(8) -176.87(5) 1_555 1_555 1_555 1_555 yes
N(4) C(7) C(8) C(9) 177.05(5) 1_555 1_555 1_555 1_555 yes
N(4) C(7) C(8) H(8) -2.87(3) 1_555 1_555 1_555 1_555 yes
C(6) C(7) C(8) C(9) -2.13(3) 1_555 1_555 1_555 1_555 yes
C(6) C(7) C(8) H(8) 177.96(5) 1_555 1_555 1_555 1_555 yes
C(7) C(8) C(9) C(4) -0.70(3) 1_555 1_555 1_555 1_555 yes
C(7) C(8) C(9) H(9) 179.24(5) 1_555 1_555 1_555 1_555 yes
H(8) C(8) C(9) C(4) 179.22(5) 1_555 1_555 1_555 1_555 yes
H(8) C(8) C(9) H(9) -0.84(3) 1_555 1_555 1_555 1_555 yes
H(10A) C(10) C(11) S(3) -43.11(3) 1_555 1_555 1_555 1_555 yes
H(10A) C(10) C(11) N(5) 137.61(5) 1_555 1_555 1_555 1_555 yes
H(10B) C(10) C(11) S(3) -166.95(4) 1_555 1_555 1_555 1_555 yes
H(10B) C(10) C(11) N(5) 13.77(3) 1_555 1_555 1_555 1_555 yes
H(10C) C(10) C(11) S(3) 78.09(3) 1_555 1_555 1_555 1_555 yes
H(10C) C(10) C(11) N(5) -101.19(4) 1_555 1_555 1_555 1_555 yes
S(4) C(13) C(14) C(15) 179.89(4) 1_555 1_555 1_555 1_555 yes
S(4) C(13) C(14) H(14) -0.02(2) 1_555 1_555 1_555 1_555 yes
S(4) C(13) C(18) C(17) -179.38(4) 1_555 1_555 1_555 1_555 yes
S(4) C(13) C(18) H(18) 0.66(2) 1_555 1_555 1_555 1_555 yes
C(18) C(13) C(14) C(15) 0.39(3) 1_555 1_555 1_555 1_555 yes
C(14) C(13) C(18) C(17) 0.10(3) 1_555 1_555 1_555 1_555 yes
C(18) C(13) C(14) H(14) -179.52(5) 1_555 1_555 1_555 1_555 yes
C(14) C(13) C(18) H(18) -179.86(5) 1_555 1_555 1_555 1_555 yes
C(13) C(14) C(15) C(16) -0.38(3) 1_555 1_555 1_555 1_555 yes
C(13) C(14) C(15) H(15) 179.47(5) 1_555 1_555 1_555 1_555 yes
H(14) C(14) C(15) C(16) 179.54(5) 1_555 1_555 1_555 1_555 yes
H(14) C(14) C(15) H(15) -0.62(3) 1_555 1_555 1_555 1_555 yes
C(14) C(15) C(16) N(8) 179.31(5) 1_555 1_555 1_555 1_555 yes
C(14) C(15) C(16) C(17) -0.13(3) 1_555 1_555 1_555 1_555 yes
H(15) C(15) C(16) N(8) -0.53(3) 1_555 1_555 1_555 1_555 yes
H(15) C(15) C(16) C(17) -179.98(5) 1_555 1_555 1_555 1_555 yes
N(8) C(16) C(17) C(18) -178.80(5) 1_555 1_555 1_555 1_555 yes
N(8) C(16) C(17) H(17) 1.20(3) 1_555 1_555 1_555 1_555 yes
C(15) C(16) C(17) C(18) 0.63(3) 1_555 1_555 1_555 1_555 yes
C(15) C(16) C(17) H(17) -179.36(5) 1_555 1_555 1_555 1_555 yes
C(16) C(17) C(18) C(13) -0.60(3) 1_555 1_555 1_555 1_555 yes
C(16) C(17) C(18) H(18) 179.36(5) 1_555 1_555 1_555 1_555 yes
H(17) C(17) C(18) C(13) 179.39(5) 1_555 1_555 1_555 1_555 yes
H(17) C(17) C(18) H(18) -0.65(3) 1_555 1_555 1_555 1_555 yes

loop_
_atom_dummy_label
_atom_dummy_fract_x
_atom_dummy_fract_y
_atom_dummy_fract_z
DUM0 0 0 0
